data_7159799
loop_
_publ_author_name
'Uriac, Philippe'
'Ferron, Solenn'
'Jehan, Philippe'
'Roisnel, Thierry'
'Tomasi, Sophie'

_publ_section_title
;
 &#x394;-Keto-acid/hydroxy-lactone isomerization in some lichen depsides,
 depsidones and diphenyl ethers.
;
_journal_issue 11
_journal_name_full 'Organic &amp; biomolecular chemistry'
_journal_page_first 2264
_journal_page_last 2270
_journal_paper_doi 10.1039/d3ob02026f
_journal_volume 22
_journal_year 2024
_chemical_compound_source 'synthesis as described'
_chemical_formula_moiety 'C29 H32 O8'
_chemical_formula_sum 'C29 H32 O8'
_chemical_formula_weight 508.54
_space_group_crystal_system orthorhombic
_space_group_IT_number 61
_space_group_name_Hall '-P 2ac 2ab'
_space_group_name_H-M_alt 'P b c a'
_atom_sites_solution_hydrogens mixed
_atom_sites_solution_primary dual
_atom_sites_solution_secondary difmap
_audit_update_record
;
2023-02-13 deposited with the CCDC.	2024-02-07 downloaded from the CCDC.
;
_cell_angle_alpha 90
_cell_angle_beta 90
_cell_angle_gamma 90
_cell_formula_units_Z 8
_cell_length_a 14.8340(12)
_cell_length_b 12.7431(9)
_cell_length_c 27.038(2)
_cell_measurement_reflns_used 7913
_cell_measurement_temperature 150(2)
_cell_measurement_theta_max 27.4694
_cell_measurement_theta_min 2.2375
_cell_measurement_wavelength 0.710730
_cell_volume 5111.0(7)
_computing_cell_refinement 'APEX3 (Bruker, 2015)'
_computing_data_collection 'Bruker APEX3 (Bruker, 2015)'
_computing_data_reduction 'SAINT (Bruker, 2014)'
_computing_molecular_graphics
;
   'SXGRAPH (L. Farrugia, 1999), Mercury (CSD, 2020)'
;
_computing_publication_material 'CRYSCALC (T. Roisnel, local program, 2021)'
_computing_structure_refinement 'SHELXL-2019_2 (Sheldrick, 2019)'
_computing_structure_solution 'SHELXT (Sheldrick, 2015)'
_diffrn_ambient_temperature 150(2)
_diffrn_detector CMOS-PHOTON70
_diffrn_measured_fraction_theta_full 0.999
_diffrn_measured_fraction_theta_max 0.997
_diffrn_measurement_device_type 'D8 VENTURE Bruker AXS'
_diffrn_measurement_method 'rotation images'
_diffrn_orient_matrix_UB_11 -0.0433885
_diffrn_orient_matrix_UB_12 0.0017400
_diffrn_orient_matrix_UB_13 -0.0308033
_diffrn_orient_matrix_UB_21 0.0526113
_diffrn_orient_matrix_UB_22 0.0409407
_diffrn_orient_matrix_UB_23 -0.0157653
_diffrn_orient_matrix_UB_31 0.0388287
_diffrn_orient_matrix_UB_32 -0.0535286
_diffrn_orient_matrix_UB_33 -0.0130592
_diffrn_radiation_monochromator 'multilayer monochromator'
_diffrn_radiation_probe x-ray
_diffrn_radiation_source 'Incoatec microfocus sealed tube'
_diffrn_radiation_type MoK\a
_diffrn_radiation_wavelength 0.71073
_diffrn_reflns_av_R_equivalents 0.0529
_diffrn_reflns_av_unetI/netI 0.0401
_diffrn_reflns_limit_h_max 19
_diffrn_reflns_limit_h_min -16
_diffrn_reflns_limit_k_max 16
_diffrn_reflns_limit_k_min -16
_diffrn_reflns_limit_l_max 34
_diffrn_reflns_limit_l_min -35
_diffrn_reflns_number 27684
_diffrn_reflns_theta_full 25.242
_diffrn_reflns_theta_max 27.503
_diffrn_reflns_theta_min 2.590
_diffrn_source_current 1.00
_diffrn_source_power 50.0
_diffrn_source_voltage 50.00
_exptl_absorpt_coefficient_mu 0.096
_exptl_absorpt_correction_T_max 0.994
_exptl_absorpt_correction_T_min 0.852
_exptl_absorpt_correction_type multi-scan
_exptl_absorpt_process_details
;
  [Sheldrick, G.M. (2014). SADABS Bruker AXS Inc., Madison, Wisconsin, USA]
;
_exptl_crystal_colour colourless
_exptl_crystal_density_diffrn 1.322
_exptl_crystal_description plate
_exptl_crystal_F_000 2160
_exptl_crystal_size_max 0.280
_exptl_crystal_size_mid 0.230
_exptl_crystal_size_min 0.060
_refine_diff_density_max 0.496
_refine_diff_density_min -0.341
_refine_diff_density_rms 0.061
_refine_ls_extinction_method none
_refine_ls_goodness_of_fit_ref 1.275
_refine_ls_hydrogen_treatment mixed
_refine_ls_matrix_type full
_refine_ls_number_parameters 355
_refine_ls_number_reflns 5857
_refine_ls_number_restraints 2
_refine_ls_restrained_S_all 1.275
_refine_ls_R_factor_all 0.0959
_refine_ls_R_factor_gt 0.0840
_refine_ls_shift/su_max 0.033
_refine_ls_shift/su_mean 0.001
_refine_ls_structure_factor_coef Fsqd
_refine_ls_weighting_details 'w=1/[\s^2^(Fo^2^)+(0.0479P)^2^+6.3571P] where P=(Fo^2^+2Fc^2^)/3'
_refine_ls_weighting_scheme calc
_refine_ls_wR_factor_gt 0.1704
_refine_ls_wR_factor_ref 0.1758
_reflns_number_gt 5062
_reflns_number_total 5857
_reflns_threshold_expression >2sigma(I)
_cod_data_source_file d3ob02026f2.cif
_cod_data_source_block PU_collatone
_cod_depositor_comments 'Adding full bibliography for 7159799.cif.'
_cod_original_cell_volume 5110.9(7)
_cod_database_code 7159799

loop_
_space_group_symop_operation_xyz
'x, y, z'
'-x+1/2, -y, z+1/2'
'-x, y+1/2, -z+1/2'
'x+1/2, -y+1/2, -z'
'-x, -y, -z'
'x-1/2, y, -z-1/2'
'x, -y-1/2, z-1/2'
'-x-1/2, y-1/2, z'

loop_
_atom_site_label
_atom_site_type_symbol
_atom_site_fract_x
_atom_site_fract_y
_atom_site_fract_z
_atom_site_U_iso_or_equiv
_atom_site_adp_type
_atom_site_occupancy
_atom_site_site_symmetry_order
_atom_site_calc_flag
_atom_site_refinement_flags_posn
_atom_site_refinement_flags_adp
_atom_site_refinement_flags_occupancy
_atom_site_disorder_assembly
_atom_site_disorder_group
C1 C 0.38257(15) 0.57029(18) 0.67373(8) 0.0154(5) Uani 1 1 d . . . . .
C2 C 0.35800(16) 0.66227(19) 0.65022(9) 0.0182(5) Uani 1 1 d . . . . .
H2 H 0.400065 0.698964 0.630154 0.022 Uiso 1 1 calc R U . . .
C3 C 0.27052(17) 0.70053(19) 0.65638(9) 0.0203(5) Uani 1 1 d . . . . .
O4 O 0.24014(13) 0.79197(14) 0.63654(7) 0.0287(4) Uani 1 1 d . . . . .
C5 C 0.3006(2) 0.8526(2) 0.60696(13) 0.0398(8) Uani 1 1 d . . . . .
H5A H 0.354156 0.870445 0.626434 0.060 Uiso 1 1 calc R U . . .
H5B H 0.270461 0.917252 0.596298 0.060 Uiso 1 1 calc R U . . .
H5C H 0.318559 0.811869 0.577857 0.060 Uiso 1 1 calc R U . . .
C6 C 0.20769(16) 0.64676(19) 0.68436(9) 0.0207(5) Uani 1 1 d . . . . .
H6 H 0.148174 0.673381 0.687670 0.025 Uiso 1 1 calc R U . . .
C7 C 0.23179(16) 0.55367(18) 0.70763(9) 0.0178(5) Uani 1 1 d . . . . .
C8 C 0.16860(16) 0.49922(19) 0.73913(9) 0.0198(5) Uani 1 1 d . . . . .
H8 H 0.108633 0.524628 0.742118 0.024 Uiso 1 1 calc R U . . .
C9 C 0.19329(15) 0.41420(19) 0.76393(9) 0.0184(5) Uani 1 1 d . . . . .
O10 O 0.27944(11) 0.37327(13) 0.75823(6) 0.0187(4) Uani 1 1 d . . . . .
C11 C 0.34439(16) 0.41740(18) 0.72873(9) 0.0167(5) Uani 1 1 d . . . . .
C12 C 0.32017(16) 0.51316(18) 0.70269(9) 0.0159(5) Uani 1 1 d . . . . .
O13 O 0.41621(11) 0.37164(13) 0.72873(7) 0.0220(4) Uani 1 1 d . . . . .
C14A C 0.14039(16) 0.35442(19) 0.80139(9) 0.0202(5) Uani 0.786(6) 1 d . . P A 1
H14A H 0.077740 0.381194 0.801402 0.024 Uiso 0.786(6) 1 calc R U P A 1
H14B H 0.166253 0.368409 0.834494 0.024 Uiso 0.786(6) 1 calc R U P A 1
C15A C 0.13791(16) 0.23581(19) 0.79321(9) 0.0204(5) Uani 0.786(6) 1 d . . P A 1
H15A H 0.115384 0.221007 0.759457 0.024 Uiso 0.786(6) 1 calc R U P A 1
H15B H 0.199823 0.207334 0.795785 0.024 Uiso 0.786(6) 1 calc R U P A 1
C16A C 0.0778(2) 0.1813(2) 0.83071(10) 0.0306(6) Uani 0.786(6) 1 d . . P A 1
H16A H 0.015656 0.208807 0.827533 0.037 Uiso 0.786(6) 1 calc R U P A 1
H16B H 0.099454 0.197899 0.864445 0.037 Uiso 0.786(6) 1 calc R U P A 1
C17A C 0.0762(3) 0.0627(3) 0.82399(14) 0.0465(9) Uani 0.786(6) 1 d . . P A 1
H17A H 0.050379 0.046781 0.791077 0.056 Uiso 0.786(6) 1 calc R U P A 1
H17B H 0.139151 0.036768 0.824130 0.056 Uiso 0.786(6) 1 calc R U P A 1
C18A C 0.0242(3) 0.0035(3) 0.86208(19) 0.0524(13) Uani 0.786(6) 1 d . . P A 1
H18A H 0.026994 -0.071787 0.854750 0.079 Uiso 0.786(6) 1 calc R U P A 1
H18B H 0.050185 0.016610 0.894821 0.079 Uiso 0.786(6) 1 calc R U P A 1
H18C H -0.038797 0.026647 0.861690 0.079 Uiso 0.786(6) 1 calc R U P A 1
C14B C 0.14039(16) 0.35442(19) 0.80139(9) 0.0202(5) Uani 0.214(6) 1 d . . P A 2
H14C H 0.077740 0.381194 0.801402 0.024 Uiso 0.214(6) 1 calc R U P A 2
H14D H 0.166253 0.368409 0.834494 0.024 Uiso 0.214(6) 1 calc R U P A 2
C15B C 0.13791(16) 0.23581(19) 0.79321(9) 0.0204(5) Uani 0.214(6) 1 d . . P A 2
H15C H 0.115384 0.221007 0.759457 0.024 Uiso 0.214(6) 1 calc R U P A 2
H15D H 0.199823 0.207334 0.795785 0.024 Uiso 0.214(6) 1 calc R U P A 2
C16B C 0.0778(2) 0.1813(2) 0.83071(10) 0.0306(6) Uani 0.214(6) 1 d . . P A 2
H16C H 0.015656 0.208807 0.827533 0.037 Uiso 0.214(6) 1 calc R U P A 2
H16D H 0.099454 0.197899 0.864445 0.037 Uiso 0.214(6) 1 calc R U P A 2
C17B C 0.0762(3) 0.0627(3) 0.82399(14) 0.0465(9) Uani 0.214(6) 1 d . . P A 2
H17C H 0.014827 0.034309 0.829154 0.056 Uiso 0.214(6) 1 calc R U P A 2
H17D H 0.097407 0.042665 0.790572 0.056 Uiso 0.214(6) 1 calc R U P A 2
C18B C 0.1344(12) 0.0275(12) 0.8598(7) 0.0524(13) Uani 0.214(6) 1 d . . P A 2
H18D H 0.137963 -0.049239 0.858372 0.079 Uiso 0.214(6) 1 calc R U P A 2
H18E H 0.194355 0.057436 0.854090 0.079 Uiso 0.214(6) 1 calc R U P A 2
H18F H 0.112398 0.049143 0.892381 0.079 Uiso 0.214(6) 1 calc R U P A 2
O21 O 0.46837(11) 0.53045(13) 0.67051(6) 0.0179(4) Uani 1 1 d . . . . .
C22 C 0.53561(15) 0.59124(18) 0.64847(9) 0.0170(5) Uani 1 1 d . . . . .
C23 C 0.56917(16) 0.68039(19) 0.67272(9) 0.0178(5) Uani 1 1 d . . . . .
O24 O 0.53047(12) 0.70639(14) 0.71582(7) 0.0230(4) Uani 1 1 d D . . . .
H24 H 0.5545(19) 0.7624(18) 0.7286(10) 0.028 Uiso 1 1 d D U . . .
C25 C 0.63939(17) 0.7374(2) 0.65179(9) 0.0219(5) Uani 1 1 d . . . . .
H25 H 0.659974 0.799797 0.667366 0.026 Uiso 1 1 calc R U . . .
C26 C 0.67927(17) 0.7039(2) 0.60857(9) 0.0229(5) Uani 1 1 d . . . . .
O27 O 0.74837(14) 0.76105(17) 0.58987(8) 0.0359(5) Uani 1 1 d D . . . .
H27 H 0.766(2) 0.723(2) 0.5645(10) 0.043 Uiso 1 1 d D U . . .
C28 C 0.64875(17) 0.6121(2) 0.58495(9) 0.0215(5) Uani 1 1 d . . . . .
C29 C 0.69147(19) 0.5768(2) 0.54011(10) 0.0280(6) Uani 1 1 d . . . . .
O30 O 0.75519(16) 0.61950(18) 0.51981(8) 0.0411(6) Uani 1 1 d . . . . .
O31 O 0.65812(14) 0.48927(16) 0.51784(7) 0.0315(5) Uani 1 1 d . . . . .
C32 C 0.58713(18) 0.4326(2) 0.53776(9) 0.0239(5) Uani 1 1 d . . . . .
C33 C 0.54601(17) 0.4623(2) 0.57939(9) 0.0210(5) Uani 1 1 d . . . . .
H33 H 0.497393 0.421873 0.592070 0.025 Uiso 1 1 calc R U . . .
C34 C 0.57512(16) 0.55548(19) 0.60523(9) 0.0184(5) Uani 1 1 d . . . . .
C35A C 0.5675(2) 0.3395(2) 0.50601(10) 0.0288(6) Uani 0.629(5) 1 d . . P B 1
H35A H 0.622853 0.296456 0.503398 0.035 Uiso 0.629(5) 1 calc R U P B 1
H35B H 0.552183 0.364333 0.472346 0.035 Uiso 0.629(5) 1 calc R U P B 1
C36A C 0.4917(2) 0.2707(2) 0.52449(11) 0.0371(7) Uani 0.629(5) 1 d . . P B 1
H36A H 0.436334 0.313464 0.527651 0.045 Uiso 0.629(5) 1 calc R U P B 1
H36B H 0.507383 0.243893 0.557770 0.045 Uiso 0.629(5) 1 calc R U P B 1
C37A C 0.4721(15) 0.1741(15) 0.4889(8) 0.0368(17) Uani 0.629(5) 1 d . . P B 1
H37A H 0.443061 0.199947 0.458247 0.044 Uiso 0.629(5) 1 calc R U P B 1
H37B H 0.529874 0.140621 0.479573 0.044 Uiso 0.629(5) 1 calc R U P B 1
C38A C 0.4108(4) 0.0920(4) 0.5133(2) 0.0438(12) Uani 0.629(5) 1 d . . P B 1
H38A H 0.391689 0.041463 0.487495 0.053 Uiso 0.629(5) 1 calc R U P B 1
H38B H 0.447065 0.052649 0.537772 0.053 Uiso 0.629(5) 1 calc R U P B 1
C39A C 0.3275(5) 0.1323(5) 0.5389(3) 0.0528(15) Uani 0.629(5) 1 d . . P B 1
H39A H 0.293889 0.073188 0.552946 0.079 Uiso 0.629(5) 1 calc R U P B 1
H39B H 0.344988 0.180581 0.565415 0.079 Uiso 0.629(5) 1 calc R U P B 1
H39C H 0.289416 0.169356 0.514960 0.079 Uiso 0.629(5) 1 calc R U P B 1
C35B C 0.5675(2) 0.3395(2) 0.50601(10) 0.0288(6) Uani 0.371(5) 1 d . . P B 2
H35C H 0.622853 0.296456 0.503398 0.035 Uiso 0.371(5) 1 calc R U P B 2
H35D H 0.552183 0.364333 0.472346 0.035 Uiso 0.371(5) 1 calc R U P B 2
C36B C 0.4917(2) 0.2707(2) 0.52449(11) 0.0371(7) Uani 0.371(5) 1 d . . P B 2
H36C H 0.508761 0.240526 0.556916 0.045 Uiso 0.371(5) 1 calc R U P B 2
H36D H 0.437126 0.314103 0.529387 0.045 Uiso 0.371(5) 1 calc R U P B 2
C37B C 0.472(3) 0.187(3) 0.4909(14) 0.0368(17) Uani 0.371(5) 1 d . . P B 2
H37C H 0.518749 0.133055 0.494658 0.044 Uiso 0.371(5) 1 calc R U P B 2
H37D H 0.476798 0.215542 0.456856 0.044 Uiso 0.371(5) 1 calc R U P B 2
C38B C 0.3805(7) 0.1334(8) 0.4951(4) 0.0438(12) Uani 0.371(5) 1 d . . P B 2
H38C H 0.375858 0.077035 0.470015 0.053 Uiso 0.371(5) 1 calc R U P B 2
H38D H 0.331675 0.184710 0.488891 0.053 Uiso 0.371(5) 1 calc R U P B 2
C39B C 0.3699(9) 0.0867(9) 0.5468(5) 0.0528(15) Uani 0.371(5) 1 d . . P B 2
H39D H 0.311145 0.051925 0.549458 0.079 Uiso 0.371(5) 1 calc R U P B 2
H39E H 0.417919 0.035336 0.552699 0.079 Uiso 0.371(5) 1 calc R U P B 2
H39F H 0.373836 0.142766 0.571532 0.079 Uiso 0.371(5) 1 calc R U P B 2

loop_
_atom_site_aniso_label
_atom_site_aniso_U_11
_atom_site_aniso_U_22
_atom_site_aniso_U_33
_atom_site_aniso_U_23
_atom_site_aniso_U_13
_atom_site_aniso_U_12
C1 0.0139(11) 0.0133(11) 0.0190(11) -0.0051(9) -0.0009(9) -0.0003(9)
C2 0.0169(12) 0.0167(11) 0.0209(11) 0.0000(9) -0.0004(9) -0.0040(10)
C3 0.0236(13) 0.0149(11) 0.0223(12) 0.0001(9) -0.0049(10) -0.0003(10)
O4 0.0270(10) 0.0197(9) 0.0395(11) 0.0126(8) 0.0025(9) 0.0065(8)
C5 0.0418(18) 0.0270(15) 0.0507(19) 0.0206(14) 0.0084(15) 0.0058(14)
C6 0.0132(11) 0.0207(12) 0.0282(13) 0.0012(10) -0.0014(10) 0.0034(10)
C7 0.0154(11) 0.0140(11) 0.0240(12) -0.0029(9) -0.0017(9) 0.0015(9)
C8 0.0110(11) 0.0189(12) 0.0293(13) 0.0001(10) 0.0010(10) 0.0022(9)
C9 0.0094(10) 0.0196(12) 0.0262(12) -0.0021(10) 0.0029(9) -0.0021(9)
O10 0.0117(8) 0.0179(8) 0.0265(9) 0.0058(7) 0.0017(7) 0.0020(7)
C11 0.0140(11) 0.0148(11) 0.0213(11) -0.0002(9) -0.0010(9) -0.0014(9)
C12 0.0148(11) 0.0127(11) 0.0201(11) -0.0013(9) 0.0000(9) -0.0006(9)
O13 0.0130(8) 0.0191(8) 0.0339(10) 0.0074(7) 0.0035(7) 0.0051(7)
C14A 0.0131(11) 0.0229(12) 0.0245(12) 0.0030(10) 0.0032(9) 0.0006(10)
C15A 0.0143(11) 0.0212(12) 0.0257(12) 0.0023(10) -0.0013(10) -0.0034(10)
C16A 0.0306(15) 0.0348(15) 0.0263(13) 0.0036(12) -0.0008(11) -0.0133(13)
C17A 0.048(2) 0.0324(17) 0.059(2) 0.0136(15) 0.0022(17) -0.0118(15)
C18A 0.057(3) 0.029(2) 0.071(3) 0.012(2) 0.031(2) 0.001(2)
C14B 0.0131(11) 0.0229(12) 0.0245(12) 0.0030(10) 0.0032(9) 0.0006(10)
C15B 0.0143(11) 0.0212(12) 0.0257(12) 0.0023(10) -0.0013(10) -0.0034(10)
C16B 0.0306(15) 0.0348(15) 0.0263(13) 0.0036(12) -0.0008(11) -0.0133(13)
C17B 0.048(2) 0.0324(17) 0.059(2) 0.0136(15) 0.0022(17) -0.0118(15)
C18B 0.057(3) 0.029(2) 0.071(3) 0.012(2) 0.031(2) 0.001(2)
O21 0.0124(8) 0.0150(8) 0.0264(9) 0.0013(7) 0.0033(7) -0.0003(7)
C22 0.0107(11) 0.0167(11) 0.0236(12) 0.0030(9) 0.0009(9) 0.0008(9)
C23 0.0159(11) 0.0191(12) 0.0185(11) 0.0011(9) 0.0004(9) 0.0036(10)
O24 0.0215(9) 0.0228(9) 0.0245(9) -0.0078(7) 0.0048(7) -0.0075(8)
C25 0.0188(12) 0.0231(13) 0.0238(12) -0.0009(10) -0.0039(10) -0.0061(10)
C26 0.0157(12) 0.0282(13) 0.0248(12) 0.0054(10) 0.0000(10) -0.0045(11)
O27 0.0309(11) 0.0426(12) 0.0343(11) -0.0010(9) 0.0113(9) -0.0197(10)
C28 0.0184(12) 0.0257(13) 0.0203(12) 0.0019(10) 0.0007(9) 0.0006(10)
C29 0.0289(14) 0.0298(14) 0.0253(13) 0.0028(11) 0.0051(11) 0.0011(12)
O30 0.0430(13) 0.0452(13) 0.0352(11) -0.0016(10) 0.0218(10) -0.0082(11)
O31 0.0350(11) 0.0352(11) 0.0244(10) -0.0039(8) 0.0097(8) 0.0007(9)
C32 0.0259(13) 0.0233(13) 0.0225(12) -0.0004(10) -0.0031(10) 0.0057(11)
C33 0.0189(12) 0.0195(12) 0.0246(13) 0.0001(10) -0.0022(10) 0.0027(10)
C34 0.0144(11) 0.0208(12) 0.0201(11) 0.0016(9) -0.0020(9) 0.0043(10)
C35A 0.0339(15) 0.0276(14) 0.0250(13) -0.0061(11) -0.0031(11) 0.0103(12)
C36A 0.0418(18) 0.0348(16) 0.0348(15) -0.0152(13) -0.0013(14) -0.0021(14)
C37A 0.0497(19) 0.027(5) 0.034(2) -0.016(3) -0.0061(15) 0.003(3)
C38A 0.056(4) 0.026(3) 0.049(3) -0.009(2) -0.008(2) -0.002(2)
C39A 0.059(4) 0.042(4) 0.058(3) -0.004(3) 0.002(3) -0.012(3)
C35B 0.0339(15) 0.0276(14) 0.0250(13) -0.0061(11) -0.0031(11) 0.0103(12)
C36B 0.0418(18) 0.0348(16) 0.0348(15) -0.0152(13) -0.0013(14) -0.0021(14)
C37B 0.0497(19) 0.027(5) 0.034(2) -0.016(3) -0.0061(15) 0.003(3)
C38B 0.056(4) 0.026(3) 0.049(3) -0.009(2) -0.008(2) -0.002(2)
C39B 0.059(4) 0.042(4) 0.058(3) -0.004(3) 0.002(3) -0.012(3)

loop_
_atom_type_symbol
_atom_type_description
_atom_type_scat_dispersion_real
_atom_type_scat_dispersion_imag
_atom_type_scat_source
C C 0.0033 0.0016 'International Tables Vol C Tables 4.2.6.8 and 6.1.1.4'
H H 0.0000 0.0000 'International Tables Vol C Tables 4.2.6.8 and 6.1.1.4'
O O 0.0106 0.0060 'International Tables Vol C Tables 4.2.6.8 and 6.1.1.4'

loop_
_geom_angle_atom_site_label_1
_geom_angle_atom_site_label_2
_geom_angle_atom_site_label_3
_geom_angle
_geom_angle_site_symmetry_1
_geom_angle_site_symmetry_3
_geom_angle_publ_flag
O21 C1 C2 121.9(2) . . ?
O21 C1 C12 116.8(2) . . ?
C2 C1 C12 121.2(2) . . ?
C1 C2 C3 119.1(2) . . ?
C1 C2 H2 120.4 . . ?
C3 C2 H2 120.4 . . ?
O4 C3 C6 114.7(2) . . ?
O4 C3 C2 124.1(2) . . ?
C6 C3 C2 121.3(2) . . ?
C3 O4 C5 118.5(2) . . ?
O4 C5 H5A 109.5 . . ?
O4 C5 H5B 109.5 . . ?
H5A C5 H5B 109.5 . . ?
O4 C5 H5C 109.5 . . ?
H5A C5 H5C 109.5 . . ?
H5B C5 H5C 109.5 . . ?
C3 C6 C7 119.8(2) . . ?
C3 C6 H6 120.1 . . ?
C7 C6 H6 120.1 . . ?
C6 C7 C12 120.5(2) . . ?
C6 C7 C8 120.7(2) . . ?
C12 C7 C8 118.8(2) . . ?
C9 C8 C7 120.8(2) . . ?
C9 C8 H8 119.6 . . ?
C7 C8 H8 119.6 . . ?
C8 C9 O10 120.3(2) . . ?
C8 C9 C14B 128.0(2) . . ?
O10 C9 C14B 111.6(2) . . ?
C8 C9 C14A 128.0(2) . . ?
O10 C9 C14A 111.6(2) . . ?
C11 O10 C9 123.85(18) . . ?
O13 C11 O10 114.8(2) . . ?
O13 C11 C12 128.3(2) . . ?
O10 C11 C12 116.9(2) . . ?
C1 C12 C7 118.1(2) . . ?
C1 C12 C11 122.6(2) . . ?
C7 C12 C11 119.3(2) . . ?
C9 C14A C15A 114.8(2) . . ?
C9 C14A H14A 108.6 . . ?
C15A C14A H14A 108.6 . . ?
C9 C14A H14B 108.6 . . ?
C15A C14A H14B 108.6 . . ?
H14A C14A H14B 107.5 . . ?
C16A C15A C14A 111.7(2) . . ?
C16A C15A H15A 109.3 . . ?
C14A C15A H15A 109.3 . . ?
C16A C15A H15B 109.3 . . ?
C14A C15A H15B 109.3 . . ?
H15A C15A H15B 107.9 . . ?
C15A C16A C17A 112.6(3) . . ?
C15A C16A H16A 109.1 . . ?
C17A C16A H16A 109.1 . . ?
C15A C16A H16B 109.1 . . ?
C17A C16A H16B 109.1 . . ?
H16A C16A H16B 107.8 . . ?
C18A C17A C16A 115.3(3) . . ?
C18A C17A H17A 108.4 . . ?
C16A C17A H17A 108.4 . . ?
C18A C17A H17B 108.4 . . ?
C16A C17A H17B 108.4 . . ?
H17A C17A H17B 107.5 . . ?
C17A C18A H18A 109.5 . . ?
C17A C18A H18B 109.5 . . ?
H18A C18A H18B 109.5 . . ?
C17A C18A H18C 109.5 . . ?
H18A C18A H18C 109.5 . . ?
H18B C18A H18C 109.5 . . ?
C9 C14B C15B 114.8(2) . . ?
C9 C14B H14C 108.6 . . ?
C15B C14B H14C 108.6 . . ?
C9 C14B H14D 108.6 . . ?
C15B C14B H14D 108.6 . . ?
H14C C14B H14D 107.5 . . ?
C16B C15B C14B 111.7(2) . . ?
C16B C15B H15C 109.3 . . ?
C14B C15B H15C 109.3 . . ?
C16B C15B H15D 109.3 . . ?
C14B C15B H15D 109.3 . . ?
H15C C15B H15D 107.9 . . ?
C15B C16B C17B 112.6(3) . . ?
C15B C16B H16C 109.1 . . ?
C17B C16B H16C 109.1 . . ?
C15B C16B H16D 109.1 . . ?
C17B C16B H16D 109.1 . . ?
H16C C16B H16D 107.8 . . ?
C18B C17B C16B 103.4(7) . . ?
C18B C17B H17C 111.1 . . ?
C16B C17B H17C 111.1 . . ?
C18B C17B H17D 111.1 . . ?
C16B C17B H17D 111.1 . . ?
H17C C17B H17D 109.1 . . ?
C17B C18B H18D 109.5 . . ?
C17B C18B H18E 109.5 . . ?
H18D C18B H18E 109.5 . . ?
C17B C18B H18F 109.5 . . ?
H18D C18B H18F 109.5 . . ?
H18E C18B H18F 109.5 . . ?
C1 O21 C22 118.95(18) . . ?
C34 C22 O21 118.7(2) . . ?
C34 C22 C23 120.7(2) . . ?
O21 C22 C23 120.2(2) . . ?
O24 C23 C25 123.1(2) . . ?
O24 C23 C22 117.0(2) . . ?
C25 C23 C22 119.9(2) . . ?
C23 O24 H24 112(2) . . ?
C26 C25 C23 120.3(2) . . ?
C26 C25 H25 119.8 . . ?
C23 C25 H25 119.8 . . ?
O27 C26 C25 118.3(2) . . ?
O27 C26 C28 121.4(2) . . ?
C25 C26 C28 120.3(2) . . ?
C26 O27 H27 102(2) . . ?
C26 C28 C34 119.7(2) . . ?
C26 C28 C29 120.0(2) . . ?
C34 C28 C29 120.3(2) . . ?
O30 C29 O31 116.6(2) . . ?
O30 C29 C28 125.4(3) . . ?
O31 C29 C28 118.0(2) . . ?
C29 O31 C32 122.1(2) . . ?
C33 C32 O31 121.8(2) . . ?
C33 C32 C35B 128.4(3) . . ?
O31 C32 C35B 109.8(2) . . ?
C33 C32 C35A 128.4(3) . . ?
O31 C32 C35A 109.8(2) . . ?
C32 C33 C34 120.3(2) . . ?
C32 C33 H33 119.9 . . ?
C34 C33 H33 119.9 . . ?
C22 C34 C28 119.0(2) . . ?
C22 C34 C33 123.5(2) . . ?
C28 C34 C33 117.5(2) . . ?
C32 C35A C36A 114.6(2) . . ?
C32 C35A H35A 108.6 . . ?
C36A C35A H35A 108.6 . . ?
C32 C35A H35B 108.6 . . ?
C36A C35A H35B 108.6 . . ?
H35A C35A H35B 107.6 . . ?
C35A C36A C37A 112.7(8) . . ?
C35A C36A H36A 109.1 . . ?
C37A C36A H36A 109.1 . . ?
C35A C36A H36B 109.1 . . ?
C37A C36A H36B 109.1 . . ?
H36A C36A H36B 107.8 . . ?
C38A C37A C36A 112.1(13) . . ?
C38A C37A H37A 109.2 . . ?
C36A C37A H37A 109.2 . . ?
C38A C37A H37B 109.2 . . ?
C36A C37A H37B 109.2 . . ?
H37A C37A H37B 107.9 . . ?
C39A C38A C37A 116.8(9) . . ?
C39A C38A H38A 108.1 . . ?
C37A C38A H38A 108.1 . . ?
C39A C38A H38B 108.1 . . ?
C37A C38A H38B 108.1 . . ?
H38A C38A H38B 107.3 . . ?
C38A C39A H39A 109.5 . . ?
C38A C39A H39B 109.5 . . ?
H39A C39A H39B 109.5 . . ?
C38A C39A H39C 109.5 . . ?
H39A C39A H39C 109.5 . . ?
H39B C39A H39C 109.5 . . ?
C32 C35B C36B 114.6(2) . . ?
C32 C35B H35C 108.6 . . ?
C36B C35B H35C 108.6 . . ?
C32 C35B H35D 108.6 . . ?
C36B C35B H35D 108.6 . . ?
H35C C35B H35D 107.6 . . ?
C37B C36B C35B 112.1(15) . . ?
C37B C36B H36C 109.2 . . ?
C35B C36B H36C 109.2 . . ?
C37B C36B H36D 109.2 . . ?
C35B C36B H36D 109.2 . . ?
H36C C36B H36D 107.9 . . ?
C36B C37B C38B 118(2) . . ?
C36B C37B H37C 107.8 . . ?
C38B C37B H37C 107.7 . . ?
C36B C37B H37D 107.7 . . ?
C38B C37B H37D 107.7 . . ?
H37C C37B H37D 107.1 . . ?
C37B C38B C39B 109.7(17) . . ?
C37B C38B H38C 109.8 . . ?
C39B C38B H38C 109.7 . . ?
C37B C38B H38D 109.7 . . ?
C39B C38B H38D 109.7 . . ?
H38C C38B H38D 108.2 . . ?
C38B C39B H39D 109.5 . . ?
C38B C39B H39E 109.5 . . ?
H39D C39B H39E 109.5 . . ?
C38B C39B H39F 109.5 . . ?
H39D C39B H39F 109.5 . . ?
H39E C39B H39F 109.5 . . ?

loop_
_geom_bond_atom_site_label_1
_geom_bond_atom_site_label_2
_geom_bond_distance
_geom_bond_site_symmetry_2
_geom_bond_publ_flag
C1 O21 1.373(3) . ?
C1 C2 1.382(3) . ?
C1 C12 1.414(3) . ?
C2 C3 1.396(3) . ?
C2 H2 0.9500 . ?
C3 O4 1.359(3) . ?
C3 C6 1.382(4) . ?
O4 C5 1.429(3) . ?
C5 H5A 0.9800 . ?
C5 H5B 0.9800 . ?
C5 H5C 0.9800 . ?
C6 C7 1.390(3) . ?
C6 H6 0.9500 . ?
C7 C12 1.415(3) . ?
C7 C8 1.444(3) . ?
C8 C9 1.326(3) . ?
C8 H8 0.9500 . ?
C9 O10 1.389(3) . ?
C9 C14B 1.491(3) . ?
C9 C14A 1.491(3) . ?
O10 C11 1.371(3) . ?
C11 O13 1.215(3) . ?
C11 C12 1.454(3) . ?
C14A C15A 1.528(3) . ?
C14A H14A 0.9900 . ?
C14A H14B 0.9900 . ?
C15A C16A 1.518(4) . ?
C15A H15A 0.9900 . ?
C15A H15B 0.9900 . ?
C16A C17A 1.523(4) . ?
C16A H16A 0.9900 . ?
C16A H16B 0.9900 . ?
C17A C18A 1.492(5) . ?
C17A H17A 0.9900 . ?
C17A H17B 0.9900 . ?
C18A H18A 0.9800 . ?
C18A H18B 0.9800 . ?
C18A H18C 0.9800 . ?
C14B C15B 1.528(3) . ?
C14B H14C 0.9900 . ?
C14B H14D 0.9900 . ?
C15B C16B 1.518(4) . ?
C15B H15C 0.9900 . ?
C15B H15D 0.9900 . ?
C16B C17B 1.523(4) . ?
C16B H16C 0.9900 . ?
C16B H16D 0.9900 . ?
C17B C18B 1.371(19) . ?
C17B H17C 0.9900 . ?
C17B H17D 0.9900 . ?
C18B H18D 0.9800 . ?
C18B H18E 0.9800 . ?
C18B H18F 0.9800 . ?
O21 C22 1.396(3) . ?
C22 C34 1.385(3) . ?
C22 C23 1.403(3) . ?
C23 O24 1.341(3) . ?
C23 C25 1.390(3) . ?
O24 H24 0.870(18) . ?
C25 C26 1.378(4) . ?
C25 H25 0.9500 . ?
C26 O27 1.355(3) . ?
C26 C28 1.407(4) . ?
O27 H27 0.880(18) . ?
C28 C34 1.419(3) . ?
C28 C29 1.440(4) . ?
C29 O30 1.221(3) . ?
C29 O31 1.360(3) . ?
O31 C32 1.386(3) . ?
C32 C33 1.335(4) . ?
C32 C35B 1.493(4) . ?
C32 C35A 1.493(4) . ?
C33 C34 1.444(3) . ?
C33 H33 0.9500 . ?
C35A C36A 1.510(4) . ?
C35A H35A 0.9900 . ?
C35A H35B 0.9900 . ?
C36A C37A 1.59(2) . ?
C36A H36A 0.9900 . ?
C36A H36B 0.9900 . ?
C37A C38A 1.53(2) . ?
C37A H37A 0.9900 . ?
C37A H37B 0.9900 . ?
C38A C39A 1.507(9) . ?
C38A H38A 0.9900 . ?
C38A H38B 0.9900 . ?
C39A H39A 0.9800 . ?
C39A H39B 0.9800 . ?
C39A H39C 0.9800 . ?
C35B C36B 1.510(4) . ?
C35B H35C 0.9900 . ?
C35B H35D 0.9900 . ?
C36B C37B 1.43(4) . ?
C36B H36C 0.9900 . ?
C36B H36D 0.9900 . ?
C37B C38B 1.52(4) . ?
C37B H37C 0.9900 . ?
C37B H37D 0.9900 . ?
C38B C39B 1.528(16) . ?
C38B H38C 0.9900 . ?
C38B H38D 0.9900 . ?
C39B H39D 0.9800 . ?
C39B H39E 0.9800 . ?
C39B H39F 0.9800 . ?

loop_
_geom_torsion_atom_site_label_1
_geom_torsion_atom_site_label_2
_geom_torsion_atom_site_label_3
_geom_torsion_atom_site_label_4
_geom_torsion
_geom_torsion_site_symmetry_1
_geom_torsion_site_symmetry_2
_geom_torsion_site_symmetry_3
_geom_torsion_site_symmetry_4
_geom_torsion_publ_flag
O21 C1 C2 C3 -177.8(2) . . . . ?
C12 C1 C2 C3 1.7(3) . . . . ?
C1 C2 C3 O4 177.5(2) . . . . ?
C1 C2 C3 C6 -1.8(4) . . . . ?
C6 C3 O4 C5 -179.9(3) . . . . ?
C2 C3 O4 C5 0.9(4) . . . . ?
O4 C3 C6 C7 -178.2(2) . . . . ?
C2 C3 C6 C7 1.1(4) . . . . ?
C3 C6 C7 C12 -0.3(4) . . . . ?
C3 C6 C7 C8 176.7(2) . . . . ?
C6 C7 C8 C9 -175.5(2) . . . . ?
C12 C7 C8 C9 1.6(4) . . . . ?
C7 C8 C9 O10 -2.9(4) . . . . ?
C7 C8 C9 C14B 173.7(2) . . . . ?
C7 C8 C9 C14A 173.7(2) . . . . ?
C8 C9 O10 C11 1.9(3) . . . . ?
C14B C9 O10 C11 -175.3(2) . . . . ?
C14A C9 O10 C11 -175.3(2) . . . . ?
C9 O10 C11 O13 179.1(2) . . . . ?
C9 O10 C11 C12 0.6(3) . . . . ?
O21 C1 C12 C7 178.5(2) . . . . ?
C2 C1 C12 C7 -1.0(3) . . . . ?
O21 C1 C12 C11 0.8(3) . . . . ?
C2 C1 C12 C11 -178.6(2) . . . . ?
C6 C7 C12 C1 0.3(3) . . . . ?
C8 C7 C12 C1 -176.8(2) . . . . ?
C6 C7 C12 C11 178.0(2) . . . . ?
C8 C7 C12 C11 0.9(3) . . . . ?
O13 C11 C12 C1 -2.5(4) . . . . ?
O10 C11 C12 C1 175.7(2) . . . . ?
O13 C11 C12 C7 179.8(2) . . . . ?
O10 C11 C12 C7 -1.9(3) . . . . ?
C8 C9 C14A C15A 131.1(3) . . . . ?
O10 C9 C14A C15A -52.0(3) . . . . ?
C9 C14A C15A C16A -176.2(2) . . . . ?
C14A C15A C16A C17A -178.6(2) . . . . ?
C15A C16A C17A C18A 175.4(3) . . . . ?
C8 C9 C14B C15B 131.1(3) . . . . ?
O10 C9 C14B C15B -52.0(3) . . . . ?
C9 C14B C15B C16B -176.2(2) . . . . ?
C14B C15B C16B C17B -178.6(2) . . . . ?
C15B C16B C17B C18B 100.4(7) . . . . ?
C2 C1 O21 C22 8.7(3) . . . . ?
C12 C1 O21 C22 -170.8(2) . . . . ?
C1 O21 C22 C34 -115.9(2) . . . . ?
C1 O21 C22 C23 71.2(3) . . . . ?
C34 C22 C23 O24 -176.3(2) . . . . ?
O21 C22 C23 O24 -3.5(3) . . . . ?
C34 C22 C23 C25 3.9(4) . . . . ?
O21 C22 C23 C25 176.6(2) . . . . ?
O24 C23 C25 C26 176.9(2) . . . . ?
C22 C23 C25 C26 -3.3(4) . . . . ?
C23 C25 C26 O27 -179.0(2) . . . . ?
C23 C25 C26 C28 0.6(4) . . . . ?
O27 C26 C28 C34 -178.9(2) . . . . ?
C25 C26 C28 C34 1.5(4) . . . . ?
O27 C26 C28 C29 0.4(4) . . . . ?
C25 C26 C28 C29 -179.2(2) . . . . ?
C26 C28 C29 O30 1.0(4) . . . . ?
C34 C28 C29 O30 -179.8(3) . . . . ?
C26 C28 C29 O31 -178.2(2) . . . . ?
C34 C28 C29 O31 1.0(4) . . . . ?
O30 C29 O31 C32 178.7(3) . . . . ?
C28 C29 O31 C32 -2.0(4) . . . . ?
C29 O31 C32 C33 1.7(4) . . . . ?
C29 O31 C32 C35B -178.3(2) . . . . ?
C29 O31 C32 C35A -178.3(2) . . . . ?
O31 C32 C33 C34 -0.2(4) . . . . ?
C35B C32 C33 C34 179.8(2) . . . . ?
C35A C32 C33 C34 179.8(2) . . . . ?
O21 C22 C34 C28 -174.6(2) . . . . ?
C23 C22 C34 C28 -1.7(3) . . . . ?
O21 C22 C34 C33 4.9(3) . . . . ?
C23 C22 C34 C33 177.7(2) . . . . ?
C26 C28 C34 C22 -0.9(4) . . . . ?
C29 C28 C34 C22 179.8(2) . . . . ?
C26 C28 C34 C33 179.6(2) . . . . ?
C29 C28 C34 C33 0.3(4) . . . . ?
C32 C33 C34 C22 179.8(2) . . . . ?
C32 C33 C34 C28 -0.7(4) . . . . ?
C33 C32 C35A C36A -0.7(4) . . . . ?
O31 C32 C35A C36A 179.3(2) . . . . ?
C32 C35A C36A C37A 178.8(9) . . . . ?
C35A C36A C37A C38A 167.2(10) . . . . ?
C36A C37A C38A C39A 47.2(17) . . . . ?
C33 C32 C35B C36B -0.7(4) . . . . ?
O31 C32 C35B C36B 179.3(2) . . . . ?
C32 C35B C36B C37B 175.7(17) . . . . ?
C35B C36B C37B C38B -161(2) . . . . ?
C36B C37B C38B C39B -59(3) . . . . ?
